data_4314740
loop_
_publ_author_name
'Kazuhiro Uehara'
'Ko Kasai'
'Noritaka Mizuno'

_publ_contact_author_address
;
Department of Applied Chemistry, School of Engineering,
The University of Tokyo,
7-3-1 Hongo, Bunkyo-ku Tokyo 113-8656, Japan
;
_publ_contact_author_email tmizuno@mail.ecc.u-tokyo.ac.jp
_publ_contact_author_fax +81-3-5841-7220
_publ_contact_author_name 'Noritaka Mizuno'
_publ_contact_author_phone +81-3-5841-7272
_publ_section_title
;
 Synthetic and Computational Studies on Factors Controlling Structures of
 Molecular Triangles and Squares and Their Equilibrium in Solutions
;
_journal_name_full 'Inorganic Chemistry'
_journal_page_first 2008
_journal_page_last 2015
_journal_paper_doi 10.1021/ic100011a
_journal_volume 49
_journal_year 2010
_chemical_absolute_configuration unk
_chemical_formula_moiety 'C29 H36 N18 O10 Pd3 S1'
_chemical_formula_sum 'C58 H72 N18 O20 Pd3 S2'
_chemical_formula_weight 1724.66
_space_group_IT_number 41
_symmetry_cell_setting orthorhombic
_symmetry_space_group_name_Hall 'A 2 -2ab'
_symmetry_space_group_name_H-M 'A b a 2'
_audit_creation_date 2009-08-23T15:51:36-00:00
_audit_creation_method 'WinGX routine CIF_UPDATE'
_cell_angle_alpha 90
_cell_angle_beta 90
_cell_angle_gamma 90
_cell_formula_units_Z 4
_cell_length_a 14.6642(3)
_cell_length_b 27.8763(5)
_cell_length_c 21.4233(4)
_cell_measurement_reflns_used 0
_cell_measurement_temperature 153(2)
_cell_measurement_theta_max 0
_cell_measurement_theta_min 0
_cell_volume 8757.5(3)
_computing_molecular_graphics 'Ortep-3 for Windows (Farrugia, 1997)'
_computing_publication_material 'WinGX publication routines (Farrugia, 1999)'
_computing_structure_refinement 'SHELXL-97 (Sheldrick, 1997)'
_computing_structure_solution 'SHELXS-86 (Sheldrick, 1986)'
_diffrn_measured_fraction_theta_full 0.997
_diffrn_measured_fraction_theta_max 0.997
_diffrn_radiation_probe x-ray
_diffrn_radiation_type MoK\a
_diffrn_radiation_wavelength 0.71069
_diffrn_reflns_av_R_equivalents 0
_diffrn_reflns_limit_h_max 20
_diffrn_reflns_limit_h_min 0
_diffrn_reflns_limit_k_max 38
_diffrn_reflns_limit_k_min 0
_diffrn_reflns_limit_l_max 0
_diffrn_reflns_limit_l_min -29
_diffrn_reflns_number 6281
_diffrn_reflns_theta_full 29.57
_diffrn_reflns_theta_max 29.57
_diffrn_reflns_theta_min 1.46
_exptl_absorpt_coefficient_mu 0.724
_exptl_absorpt_correction_type none
_exptl_crystal_colour 'pale yellow'
_exptl_crystal_density_diffrn 1.308
_exptl_crystal_density_method 'not measured'
_exptl_crystal_description prism
_exptl_crystal_F_000 3504
_exptl_crystal_size_max 0
_exptl_crystal_size_mid 0
_exptl_crystal_size_min 0
_refine_diff_density_max 1.688
_refine_diff_density_min -1.444
_refine_ls_abs_structure_details 'Flack H D (1983), Acta Cryst. A39, 876-881'
_refine_ls_abs_structure_Flack 0.15(5)
_refine_ls_extinction_method none
_refine_ls_goodness_of_fit_ref 1.111
_refine_ls_hydrogen_treatment mixed
_refine_ls_matrix_type full
_refine_ls_number_parameters 386
_refine_ls_number_reflns 6281
_refine_ls_number_restraints 3
_refine_ls_restrained_S_all 1.11
_refine_ls_R_factor_gt 0.0645
_refine_ls_shift/su_max 0
_refine_ls_structure_factor_coef Fsqd
_refine_ls_weighting_details 'calc w=1/[\s^2^(Fo^2^)+(0.1454P)^2^+1.7718P] where P=(Fo^2^+2Fc^2^)/3'
_refine_ls_weighting_scheme calc
_refine_ls_wR_factor_ref 0.1859
_reflns_number_gt 5652
_reflns_number_total 6281
_reflns_threshold_expression >2sigma(I)
_cod_data_source_file ic100011a_si_002_3.cif
_cod_data_source_block mizuno_4a_squeezed
_cod_database_code 4314740

loop_
_symmetry_equiv_pos_as_xyz
'x, y, z'
'-x+1/2, y+1/2, z'
'x+1/2, -y+1/2, z'
'-x, -y, z'
'x, y+1/2, z+1/2'
'-x+1/2, y+1, z+1/2'
'x+1/2, -y+1, z+1/2'
'-x, -y+1/2, z+1/2'

loop_
_atom_site_label
_atom_site_type_symbol
_atom_site_fract_x
_atom_site_fract_y
_atom_site_fract_z
_atom_site_U_iso_or_equiv
_atom_site_adp_type
_atom_site_occupancy
_atom_site_calc_flag
_atom_site_refinement_flags
_atom_site_disorder_group
_atom_site_disorder_assembly
Pd1 Pd 0.82099(3) 0.226081(14) 0.14716(3) 0.03435(14) Uani 1 d . . .
Pd2 Pd 1 0 0.69169(3) 0.03211(15) Uani 1 d S . .
O303 O 0.5542(7) 0.1925(4) 0.2160(5) 0.094(3) Uiso 1 d . . .
O301 O 0.5291(5) 0.2290(2) 0.1329(3) 0.0609(16) Uiso 1 d . . .
O302 O 0.6243(9) 0.1685(5) 0.1415(7) 0.120(4) Uiso 1 d . . .
N311 N 1.2664(5) 0.0481(3) 0.7080(4) 0.0541(16) Uiso 1 d . . .
O401 O 0.7517(9) -0.0964(4) 0.5088(7) 0.118(4) Uiso 1 d . 1 A
C402 C 0.6563(13) -0.0254(7) 0.5307(10) 0.105(5) Uiso 1 d . . A
C401 C 0.712(2) -0.0410(11) 0.4173(16) 0.099(6) Uiso 0.62(4) d P 1 A
C451 C 0.697(3) -0.0602(19) 0.448(3) 0.099(6) Uiso 0.38(4) d P 2 A
N201 N 0.9721(4) 0.0468(2) 0.6210(3) 0.0358(10) Uani 1 d . . .
N101 N 0.8391(4) 0.2112(2) 0.2388(3) 0.0378(11) Uani 1 d . . .
N301 N 0.5646(4) 0.1944(2) 0.1581(3) 0.0402(11) Uiso 1 d . . .
N11 N 0.8077(4) 0.2414(2) 0.0519(4) 0.0461(14) Uani 1 d . . .
N12 N 0.7689(4) 0.2938(2) 0.1619(4) 0.0503(16) Uani 1 d . . .
N111 N 0.8735(3) 0.15878(18) 0.1339(3) 0.0370(12) Uani 1 d . . .
N21 N 0.9688(5) 0.0482(2) 0.7614(3) 0.0384(11) Uani 1 d . . .
O312 O 1.2644(10) 0.0237(5) 0.7603(8) 0.128(4) Uiso 1 d . . .
C101 C 0.7745(5) 0.1877(3) 0.2715(4) 0.0452(15) Uani 1 d . . .
H101 H 0.7148 0.1849 0.2548 0.054 Uiso 1 calc R . .
C102 C 0.7945(5) 0.1672(3) 0.3304(4) 0.0462(15) Uani 1 d . . .
H102 H 0.7483 0.1511 0.3534 0.055 Uiso 1 calc R . .
C103 C 0.8820(6) 0.1709(3) 0.3543(4) 0.0507(17) Uani 1 d . . .
C104 C 0.9491(5) 0.1949(3) 0.3175(4) 0.0546(19) Uani 1 d . . .
H104 H 1.0102 0.1971 0.3319 0.066 Uiso 1 calc R . .
C105 C 0.9254(6) 0.2145(4) 0.2625(4) 0.0541(18) Uani 1 d . . .
H105 H 0.9704 0.2313 0.2392 0.065 Uiso 1 calc R . .
C121 C 0.9041(6) 0.1493(3) 0.4116(4) 0.0558(18) Uani 1 d . . .
C122 C 0.9243(6) 0.1268(3) 0.4588(4) 0.0472(15) Uani 1 d . . .
C203 C 0.9385(5) 0.0999(3) 0.5136(3) 0.0431(14) Uani 1 d . . .
C202 C 0.8693(5) 0.0762(3) 0.5430(4) 0.0449(15) Uani 1 d . . .
H202 H 0.809 0.0775 0.5269 0.054 Uiso 1 calc R . .
C201 C 0.8879(5) 0.0502(3) 0.5965(3) 0.0417(13) Uani 1 d . . .
H201 H 0.8391 0.0341 0.6168 0.05 Uiso 1 calc R . .
C205 C 1.0408(5) 0.0691(2) 0.5919(3) 0.0417(13) Uani 1 d . . .
H205 H 1.1008 0.0661 0.6082 0.05 Uiso 1 calc R . .
C204 C 1.0272(6) 0.0964(3) 0.5389(4) 0.0505(16) Uani 1 d . . .
H204 H 1.0769 0.1125 0.5197 0.061 Uiso 1 calc R . .
C22 C 1.0420(6) 0.0840(3) 0.7681(4) 0.0505(17) Uani 1 d . . .
H22A H 1.1004 0.0676 0.7742 0.076 Uiso 1 calc R . .
H22B H 1.0293 0.1045 0.8043 0.076 Uiso 1 calc R . .
H22C H 1.045 0.1038 0.7304 0.076 Uiso 1 calc R . .
C115 C 0.9628(5) 0.1522(2) 0.1278(4) 0.0442(15) Uani 1 d . . .
H115 H 1.0006 0.1793 0.1204 0.053 Uiso 1 calc R . .
C114 C 1.0031(5) 0.1072(3) 0.1317(5) 0.0495(18) Uani 1 d . . .
H114 H 1.0674 0.1039 0.1284 0.059 Uiso 1 calc R . .
C113 C 0.9493(4) 0.0677(2) 0.1405(4) 0.0427(14) Uani 1 d . . .
C112 C 0.8539(4) 0.0747(2) 0.1478(5) 0.0449(13) Uani 1 d . . .
H112 H 0.8149 0.0483 0.1567 0.054 Uiso 1 calc R . .
C111 C 0.8192(4) 0.1199(2) 0.1419(5) 0.0403(14) Uani 1 d . . .
H111 H 0.755 0.1243 0.1436 0.048 Uiso 1 calc R . .
C131 C 0.9859(5) 0.0195(3) 0.1441(6) 0.0553(19) Uani 1 d . . .
C21 C 0.8805(6) 0.0728(3) 0.7519(4) 0.0457(16) Uani 1 d . . .
H21A H 0.8833 0.0922 0.7138 0.069 Uiso 1 calc R . .
H21B H 0.8679 0.0937 0.7877 0.069 Uiso 1 calc R . .
H21C H 0.8319 0.0489 0.748 0.069 Uiso 1 calc R . .
C23 C 0.9618(6) 0.0187(3) 0.8195(3) 0.0439(14) Uani 1 d . . .
H23A H 0.9017 0.0025 0.8211 0.053 Uiso 1 calc R . .
H23B H 0.9674 0.0396 0.8567 0.053 Uiso 1 calc R . .
C13 C 0.6906(7) 0.2946(3) 0.2073(5) 0.062(2) Uani 1 d . . .
H13A H 0.6461 0.2699 0.1956 0.093 Uiso 1 calc R . .
H13B H 0.6614 0.3262 0.2063 0.093 Uiso 1 calc R . .
H13C H 0.7134 0.2881 0.2495 0.093 Uiso 1 calc R . .
C14 C 0.8388(8) 0.3271(3) 0.1758(6) 0.067(3) Uani 1 d . . .
H14A H 0.8872 0.3246 0.1445 0.101 Uiso 1 calc R . .
H14B H 0.864 0.3201 0.2172 0.101 Uiso 1 calc R . .
H14C H 0.8136 0.3597 0.1754 0.101 Uiso 1 calc R . .
C16 C 0.7259(7) 0.3067(4) 0.0979(6) 0.071(3) Uani 1 d . . .
H16A H 0.6663 0.2904 0.0937 0.085 Uiso 1 calc R . .
H16B H 0.7152 0.3417 0.0959 0.085 Uiso 1 calc R . .
C15 C 0.7836(12) 0.2927(4) 0.0475(6) 0.087(4) Uani 1 d . . .
H15A H 0.84 0.3123 0.0482 0.104 Uiso 1 calc R . .
H15B H 0.7521 0.2988 0.0074 0.104 Uiso 1 calc R . .
C11 C 0.7353(9) 0.2122(4) 0.0243(5) 0.072(3) Uani 1 d . . .
H11A H 0.7517 0.1782 0.0273 0.108 Uiso 1 calc R . .
H11B H 0.7277 0.2209 -0.0197 0.108 Uiso 1 calc R . .
H11C H 0.6781 0.2178 0.0467 0.108 Uiso 1 calc R . .
C12 C 0.8966(8) 0.2304(4) 0.0180(5) 0.068(3) Uani 1 d . . .
H12A H 0.9101 0.1961 0.0213 0.102 Uiso 1 calc R . .
H12B H 0.9463 0.2489 0.0369 0.102 Uiso 1 calc R . .
H12C H 0.8907 0.2393 -0.0261 0.102 Uiso 1 calc R . .
O313 O 1.3150(6) 0.0817(4) 0.7099(5) 0.087(3) Uiso 1 d . . .
O311 O 1.2188(7) 0.0287(3) 0.6718(4) 0.086(2) Uiso 1 d . . .
S401 S 0.7487(3) -0.04786(12) 0.49369(19) 0.0851(8) Uiso 1 d . . .
O323 O 0.6913(9) 0.0829(5) 0.4207(8) 0.117(4) Uiso 1 d . . .
O321 O 0.6360(10) 0.0986(5) 0.5049(7) 0.122(4) Uiso 1 d . . .
N321 N 0.6244(5) 0.0972(3) 0.4480(4) 0.0591(17) Uiso 1 d . . .
O322 O 0.590(5) 0.1272(18) 0.405(3) 0.134(7) Uiso 0.56(19) d P . .
O372 O 0.566(6) 0.122(2) 0.417(4) 0.134(7) Uiso 0.44(19) d P . .

loop_
_atom_site_aniso_label
_atom_site_aniso_U_11
_atom_site_aniso_U_22
_atom_site_aniso_U_33
_atom_site_aniso_U_23
_atom_site_aniso_U_13
_atom_site_aniso_U_12
Pd1 0.0390(2) 0.0265(2) 0.0375(2) 0.0064(2) -0.0066(2) -0.00001(14)
Pd2 0.0374(3) 0.0307(3) 0.0283(3) 0 0 0.0039(2)
N201 0.041(3) 0.035(3) 0.032(2) 0.008(2) 0.002(2) 0.004(2)
N101 0.035(2) 0.041(3) 0.037(3) 0.008(2) -0.010(2) -0.001(2)
N11 0.051(3) 0.038(3) 0.049(4) 0.011(3) -0.008(3) -0.008(2)
N12 0.050(3) 0.031(2) 0.071(5) 0.010(3) -0.001(3) 0.009(2)
N111 0.035(2) 0.027(2) 0.049(3) 0.002(2) -0.004(2) 0.0008(17)
N21 0.050(3) 0.035(3) 0.030(3) 0.001(2) 0.003(2) 0.004(2)
C101 0.037(3) 0.058(4) 0.041(4) 0.015(3) -0.003(3) 0.001(3)
C102 0.041(3) 0.059(4) 0.039(4) 0.015(3) 0.005(3) 0.001(3)
C103 0.057(4) 0.058(4) 0.037(3) 0.013(3) -0.005(3) -0.007(3)
C104 0.044(3) 0.065(5) 0.056(4) 0.020(4) -0.007(3) -0.005(3)
C105 0.044(4) 0.071(5) 0.047(4) 0.007(4) -0.007(3) -0.014(4)
C121 0.058(4) 0.063(5) 0.046(4) 0.007(4) -0.002(3) 0.002(4)
C122 0.058(4) 0.044(3) 0.040(3) 0.005(3) -0.012(3) 0.003(3)
C203 0.055(4) 0.045(3) 0.029(3) 0.003(3) -0.003(3) 0.008(3)
C202 0.044(3) 0.051(4) 0.039(3) 0.003(3) -0.004(3) 0.010(3)
C201 0.041(3) 0.052(4) 0.031(3) 0.004(3) -0.002(2) 0.000(3)
C205 0.046(3) 0.040(3) 0.039(3) 0.007(3) -0.005(3) -0.002(3)
C204 0.054(4) 0.054(4) 0.043(4) 0.005(3) -0.003(3) -0.003(3)
C22 0.064(5) 0.043(4) 0.045(4) -0.009(3) 0.006(3) -0.002(3)
C115 0.042(3) 0.025(3) 0.065(5) -0.001(3) -0.002(3) -0.001(2)
C114 0.041(3) 0.035(3) 0.072(6) -0.005(3) 0.001(3) -0.001(2)
C113 0.045(3) 0.035(3) 0.048(4) -0.005(3) 0.004(3) 0.006(2)
C112 0.040(3) 0.027(2) 0.067(4) 0.005(4) -0.003(3) -0.002(2)
C111 0.035(2) 0.030(2) 0.056(4) 0.007(3) 0.001(3) -0.0005(18)
C131 0.045(3) 0.038(3) 0.083(6) -0.009(5) 0.006(4) 0.004(3)
C21 0.057(4) 0.039(3) 0.042(4) -0.006(3) 0.005(3) 0.016(3)
C23 0.064(4) 0.043(3) 0.025(3) -0.003(2) 0.003(3) 0.008(3)
C13 0.075(6) 0.040(4) 0.072(6) 0.008(4) 0.018(4) 0.012(4)
C14 0.074(5) 0.045(4) 0.083(7) -0.001(5) 0.002(5) 0.011(4)
C16 0.075(6) 0.052(5) 0.086(7) 0.031(5) 0.001(5) 0.013(4)
C15 0.152(12) 0.041(4) 0.068(7) 0.018(4) -0.036(8) 0.011(6)
C11 0.099(8) 0.059(5) 0.058(5) 0.020(4) -0.038(5) -0.031(5)
C12 0.065(5) 0.096(8) 0.042(4) 0.008(4) 0.004(4) -0.007(5)

loop_
_atom_type_symbol
_atom_type_description
_atom_type_scat_dispersion_real
_atom_type_scat_dispersion_imag
_atom_type_scat_source
C C 0.0033 0.0016 'International Tables Vol C Tables 4.2.6.8 and 6.1.1.4'
H H 0 0 'International Tables Vol C Tables 4.2.6.8 and 6.1.1.4'
N N 0.0061 0.0033 'International Tables Vol C Tables 4.2.6.8 and 6.1.1.4'
O O 0.0106 0.006 'International Tables Vol C Tables 4.2.6.8 and 6.1.1.4'
Pd Pd -0.9988 1.0072 'International Tables Vol C Tables 4.2.6.8 and 6.1.1.4'
S S 0.1246 0.1234 'International Tables Vol C Tables 4.2.6.8 and 6.1.1.4'

loop_
_geom_angle_atom_site_label_1
_geom_angle_atom_site_label_2
_geom_angle_atom_site_label_3
_geom_angle
_geom_angle_site_symmetry_1
_geom_angle_site_symmetry_3
_geom_angle_publ_flag
N101 Pd1 N111 84.1(2) . . ?
N101 Pd1 N12 95.0(3) . . ?
N111 Pd1 N12 179.1(3) . . ?
N101 Pd1 N11 177.8(2) . . ?
N111 Pd1 N11 94.9(3) . . ?
N12 Pd1 N11 85.9(3) . . ?
N201 Pd2 N201 84.2(3) . 4_755 ?
N201 Pd2 N21 178.2(3) . 4_755 ?
N201 Pd2 N21 94.3(2) 4_755 4_755 ?
N201 Pd2 N21 94.3(2) . . ?
N201 Pd2 N21 178.2(3) 4_755 . ?
N21 Pd2 N21 87.1(3) 4_755 . ?
O311 N311 O313 138.4(10) . . ?
O311 N311 O312 108.3(10) . . ?
O313 N311 O312 113.3(10) . . ?
C205 N201 C201 118.5(6) . . ?
C205 N201 Pd2 119.4(5) . . ?
C201 N201 Pd2 121.3(5) . . ?
C101 N101 C105 119.4(6) . . ?
C101 N101 Pd1 120.7(5) . . ?
C105 N101 Pd1 117.9(5) . . ?
O302 N301 O301 131.4(10) . . ?
O302 N301 O303 111.1(10) . . ?
O301 N301 O303 114.8(8) . . ?
C11 N11 C15 109.9(9) . . ?
C11 N11 C12 108.5(9) . . ?
C15 N11 C12 111.6(9) . . ?
C11 N11 Pd1 110.4(5) . . ?
C15 N11 Pd1 106.4(6) . . ?
C12 N11 Pd1 110.2(5) . . ?
C14 N12 C13 114.0(9) . . ?
C14 N12 C16 109.1(8) . . ?
C13 N12 C16 105.0(7) . . ?
C14 N12 Pd1 111.4(5) . . ?
C13 N12 Pd1 113.3(5) . . ?
C16 N12 Pd1 103.1(6) . . ?
C115 N111 C111 118.8(5) . . ?
C115 N111 Pd1 120.7(4) . . ?
C111 N111 Pd1 119.6(4) . . ?
C22 N21 C21 109.7(6) . . ?
C22 N21 C23 109.9(6) . . ?
C21 N21 C23 108.0(6) . . ?
C22 N21 Pd2 110.6(5) . . ?
C21 N21 Pd2 113.4(5) . . ?
C23 N21 Pd2 105.1(4) . . ?
N101 C101 C102 120.9(6) . . ?
C103 C102 C101 119.3(7) . . ?
C102 C103 C121 120.2(7) . . ?
C102 C103 C104 118.0(7) . . ?
C121 C103 C104 121.6(8) . . ?
C105 C104 C103 119.8(7) . . ?
C104 C105 N101 122.4(8) . . ?
C122 C121 C103 174.5(10) . . ?
C121 C122 C203 174.4(9) . . ?
C202 C203 C122 122.3(7) . . ?
C202 C203 C204 118.2(7) . . ?
C122 C203 C204 119.5(7) . . ?
C203 C202 C201 119.4(7) . . ?
N201 C201 C202 122.8(7) . . ?
N201 C205 C204 122.0(7) . . ?
C205 C204 C203 119.1(8) . . ?
N111 C115 C114 122.5(6) . . ?
C113 C114 C115 119.3(6) . . ?
C114 C113 C112 118.3(6) . . ?
C114 C113 C131 122.7(6) . . ?
C112 C113 C131 119.0(6) . . ?
C111 C112 C113 118.8(6) . . ?
N111 C111 C112 122.1(5) . . ?
C131 C131 C113 176.8(7) 4_755 . ?
N21 C23 C23 108.9(5) . 4_755 ?
C15 C16 N12 111.5(8) . . ?
C16 C15 N11 110.9(10) . . ?
C451 S401 O401 86(3) . . ?
C451 S401 C402 89(2) . . ?
O401 S401 C402 106.1(9) . . ?
C451 S401 C401 29(2) . . ?
O401 S401 C401 109.7(12) . . ?
C402 S401 C401 98.8(12) . . ?
O323 N321 O321 112.1(12) . . ?
O323 N321 O372 118(5) . . ?
O321 N321 O372 126(4) . . ?
O323 N321 O322 100(4) . . ?
O321 N321 O322 135(2) . . ?
O372 N321 O322 20(3) . . ?

loop_
_geom_bond_atom_site_label_1
_geom_bond_atom_site_label_2
_geom_bond_distance
_geom_bond_site_symmetry_2
_geom_bond_publ_flag
Pd1 N101 2.025(6) . ?
Pd1 N111 2.048(5) . ?
Pd1 N12 2.061(6) . ?
Pd1 N11 2.094(7) . ?
Pd2 N201 2.040(5) . ?
Pd2 N201 2.040(5) 4_755 ?
Pd2 N21 2.061(6) 4_755 ?
Pd2 N21 2.061(6) . ?
O303 N301 1.251(11) . ?
O301 N301 1.221(9) . ?
O302 N301 1.190(14) . ?
N311 O311 1.174(11) . ?
N311 O313 1.177(12) . ?
N311 O312 1.310(17) . ?
O401 S401 1.391(13) . ?
C402 S401 1.69(2) . ?
C401 S401 1.73(3) . ?
C451 S401 1.29(5) . ?
N201 C205 1.339(9) . ?
N201 C201 1.345(9) . ?
N101 C101 1.348(9) . ?
N101 C105 1.366(9) . ?
N11 C11 1.463(11) . ?
N11 C15 1.478(12) . ?
N11 C12 1.523(13) . ?
N12 C14 1.415(13) . ?
N12 C13 1.504(12) . ?
N12 C16 1.552(14) . ?
N111 C115 1.330(9) . ?
N111 C111 1.355(7) . ?
N21 C22 1.473(11) . ?
N21 C21 1.478(10) . ?
N21 C23 1.496(9) . ?
C101 C102 1.416(10) . ?
C102 C103 1.386(11) . ?
C103 C121 1.405(11) . ?
C103 C104 1.426(11) . ?
C104 C105 1.345(12) . ?
C121 C122 1.227(11) . ?
C122 C203 1.409(10) . ?
C203 C202 1.365(11) . ?
C203 C204 1.414(11) . ?
C202 C201 1.382(10) . ?
C205 C204 1.381(11) . ?
C115 C114 1.389(10) . ?
C114 C113 1.368(10) . ?
C113 C112 1.421(9) . ?
C113 C131 1.451(10) . ?
C112 C111 1.366(8) . ?
C131 C131 1.161(16) 4_755 ?
C23 C23 1.533(14) 4_755 ?
C16 C15 1.43(2) . ?
O323 N321 1.210(15) . ?
O321 N321 1.231(17) . ?
N321 O372 1.28(5) . ?
N321 O322 1.34(5) . ?
